data_7003150
loop_
_publ_author_name
'Qi, Yanfei'
'Li, Yangguang'
'Wang, Enbo'
'Zhang, Zhiming'
'Chang, Song'

_publ_section_title
;
 Metal-controlled self-assembly of arsenic--vanadium-cluster backbones
 with organic ligands
;
_journal_issue 17
_journal_name_full 'Dalton Transactions'
_journal_page_first 2335
_journal_page_last 2345
_journal_paper_doi 10.1039/b713115a
_journal_year 2008
_chemical_formula_sum 'C32 H54 As8 N12 O41 V12 Zn4'
_chemical_formula_weight 2734.99
_chemical_name_systematic
;
?
;
_space_group_IT_number 70
_symmetry_cell_setting orthorhombic
_symmetry_space_group_name_Hall '-F 2uv 2vw'
_symmetry_space_group_name_H-M 'F d d d :2'
_atom_sites_solution_hydrogens geom
_atom_sites_solution_primary direct
_atom_sites_solution_secondary difmap
_audit_creation_method SHELXL-97
_cell_angle_alpha 90.00
_cell_angle_beta 90.00
_cell_angle_gamma 90.00
_cell_formula_units_Z 8
_cell_length_a 13.113(3)
_cell_length_b 28.739(6)
_cell_length_c 39.885(8)
_cell_measurement_temperature 293(2)
_cell_volume 15031(6)
_computing_structure_refinement 'SHELXL-97 (Sheldrick, 1997)'
_computing_structure_solution 'SHELXS-97 (Sheldrick, 1990)'
_diffrn_ambient_temperature 293(2)
_diffrn_detector_area_resol_mean 0.01
_diffrn_measured_fraction_theta_full 0.984
_diffrn_measured_fraction_theta_max 0.984
_diffrn_measurement_device_type 'Rigaku R-AXIS RAPID IP'
_diffrn_measurement_method Oscillation
_diffrn_radiation_monochromator graphite
_diffrn_radiation_source 'Rotation anode'
_diffrn_radiation_type MoK\a
_diffrn_radiation_wavelength 0.71073
_diffrn_reflns_av_R_equivalents 0.0880
_diffrn_reflns_av_sigmaI/netI 0.0481
_diffrn_reflns_limit_h_max 15
_diffrn_reflns_limit_h_min -15
_diffrn_reflns_limit_k_max 34
_diffrn_reflns_limit_k_min -32
_diffrn_reflns_limit_l_max 48
_diffrn_reflns_limit_l_min -48
_diffrn_reflns_number 28955
_diffrn_reflns_theta_full 25.50
_diffrn_reflns_theta_max 25.50
_diffrn_reflns_theta_min 3.05
_diffrn_standards_decay_% 0
_diffrn_standards_interval_count 0
_diffrn_standards_interval_time 0
_diffrn_standards_number 0
_exptl_absorpt_coefficient_mu 6.258
_exptl_absorpt_correction_T_max 0.3532
_exptl_absorpt_correction_T_min 0.3037
_exptl_absorpt_correction_type multi-scan
_exptl_absorpt_process_details 'ABSCOR by T.Higashi 8 March, 1995'
_exptl_crystal_colour black
_exptl_crystal_density_diffrn 2.417
_exptl_crystal_density_method 'not measured'
_exptl_crystal_description block
_exptl_crystal_F_000 10544
_exptl_crystal_size_max 0.25
_exptl_crystal_size_mid 0.23
_exptl_crystal_size_min 0.21
_refine_diff_density_max 1.305
_refine_diff_density_min -0.957
_refine_diff_density_rms 0.139
_refine_ls_extinction_method none
_refine_ls_goodness_of_fit_ref 1.063
_refine_ls_hydrogen_treatment constr
_refine_ls_matrix_type full
_refine_ls_number_parameters 286
_refine_ls_number_reflns 3453
_refine_ls_number_restraints 99
_refine_ls_restrained_S_all 1.079
_refine_ls_R_factor_all 0.1061
_refine_ls_R_factor_gt 0.0694
_refine_ls_shift/su_max 0.002
_refine_ls_shift/su_mean 0.000
_refine_ls_structure_factor_coef Fsqd
_refine_ls_weighting_details 'calc w=1/[\s^2^(Fo^2^)+(0.1080P)^2^+146.8604P] where P=(Fo^2^+2Fc^2^)/3'
_refine_ls_weighting_scheme calc
_refine_ls_wR_factor_gt 0.1781
_refine_ls_wR_factor_ref 0.2007
_reflns_number_gt 2264
_reflns_number_total 3453
_reflns_threshold_expression >2sigma(I)
_cod_data_source_file b713115a.txt
_cod_data_source_block n601a
_cod_depositor_comments
;
The following automatic conversions were performed:
'_symmetry_cell_setting' value 'Orthorhombic' changed to 'orthorhombic'
according to '/home/saulius/struct/CIF-dictionaries/cif_core.dic'
dictionary named 'cif_core.dic' version 2.4.1 from 2010-06-29.

Automatic conversion script
Id: cif_fix_enum 1527 2010-12-29 10:47:43Z saulius 
;
_cod_original_cell_volume 15030(5)
_cod_original_sg_symbol_H-M Fddd
_cod_database_code 7003150

loop_
_symmetry_equiv_pos_as_xyz
'x, y, z'
'-x+3/4, -y+3/4, z'
'-x+3/4, y, -z+3/4'
'x, -y+3/4, -z+3/4'
'x, y+1/2, z+1/2'
'-x+3/4, -y+5/4, z+1/2'
'-x+3/4, y+1/2, -z+5/4'
'x, -y+5/4, -z+5/4'
'x+1/2, y, z+1/2'
'-x+5/4, -y+3/4, z+1/2'
'-x+5/4, y, -z+5/4'
'x+1/2, -y+3/4, -z+5/4'
'x+1/2, y+1/2, z'
'-x+5/4, -y+5/4, z'
'-x+5/4, y+1/2, -z+3/4'
'x+1/2, -y+5/4, -z+3/4'
'-x, -y, -z'
'x-3/4, y-3/4, -z'
'x-3/4, -y, z-3/4'
'-x, y-3/4, z-3/4'
'-x, -y+1/2, -z+1/2'
'x-3/4, y-1/4, -z+1/2'
'x-3/4, -y+1/2, z-1/4'
'-x, y-1/4, z-1/4'
'-x+1/2, -y, -z+1/2'
'x-1/4, y-3/4, -z+1/2'
'x-1/4, -y, z-1/4'
'-x+1/2, y-3/4, z-1/4'
'-x+1/2, -y+1/2, -z'
'x-1/4, y-1/4, -z'
'x-1/4, -y+1/2, z-3/4'
'-x+1/2, y-1/4, z-3/4'

loop_
_atom_site_label
_atom_site_type_symbol
_atom_site_fract_x
_atom_site_fract_y
_atom_site_fract_z
_atom_site_U_iso_or_equiv
_atom_site_adp_type
_atom_site_occupancy
_atom_site_symmetry_multiplicity
_atom_site_calc_flag
_atom_site_refinement_flags
_atom_site_disorder_assembly
_atom_site_disorder_group
V1 V -0.1616(2) 0.1250 0.1250 0.0644(7) Uani 1 2 d S . .
V2 V -0.08705(14) 0.02682(5) 0.12908(5) 0.0566(5) Uani 1 1 d . . .
V3 V 0.1250 -0.01226(7) 0.1250 0.0500(6) Uani 1 2 d S . .
V4 V -0.03145(16) 0.05331(6) 0.06181(5) 0.0584(5) Uani 0.92 1 d P . 1
As1 As -0.12053(11) 0.09069(4) 0.20320(3) 0.0676(4) Uani 0.91 1 d P . 1
As2 As 0.19508(11) 0.01088(3) 0.04643(3) 0.0623(4) Uani 0.94 1 d P . 1
V4' V 0.2832(18) 0.0552(7) 0.0617(5) 0.055(5) Uani 0.08 1 d PU . 2
As1' As 0.0555(11) 0.0108(4) 0.0483(3) 0.064(3) Uani 0.09 1 d P . 2
As2' As -0.1117(13) 0.1653(7) 0.2013(4) 0.058(4) Uani 0.06 1 d PU . 2
Zn1 Zn 0.1250 0.1250 0.03234(4) 0.0556(5) Uani 1 2 d S . .
OW1 O 0.1250 0.1250 0.1250 0.210(15) Uiso 1 4 d S . .
O1 O 0.3092(7) 0.0394(3) 0.03265(19) 0.079(2) Uani 1 1 d . . .
O2 O -0.0240(7) 0.1302(2) 0.20396(19) 0.071(2) Uani 1 1 d . . .
O3 O 0.1135(6) 0.0581(2) 0.04740(17) 0.0641(19) Uani 1 1 d . . .
O4 O 0.0151(6) 0.01029(19) 0.09720(16) 0.0567(17) Uani 1 1 d . . .
O5 O 0.2255(6) 0.00738(19) 0.09064(15) 0.0565(17) Uani 1 1 d . . .
O6 O -0.1196(6) 0.0788(2) 0.1587(2) 0.068(2) Uani 1 1 d . . .
O7 O 0.1250 -0.0684(3) 0.1250 0.062(3) Uani 1 2 d S . .
O8 O -0.1181(5) 0.0744(2) 0.09691(19) 0.0602(18) Uani 1 1 d . . .
O9 O -0.1809(7) -0.0097(2) 0.1296(2) 0.081(2) Uani 1 1 d . . .
O10 O -0.0952(8) 0.0245(3) 0.0357(2) 0.094(3) Uani 1 1 d . . .
O11 O -0.2830(11) 0.1250 0.1250 0.105(4) Uani 1 2 d SU . .
N1 N 0.1250 0.1250 -0.0173(3) 0.065(3) Uani 1 2 d SD . .
C1 C 0.0720(9) 0.0918(3) -0.0350(2) 0.068(3) Uani 1 1 d DU . .
H1 H 0.0344 0.0695 -0.0236 0.068 Uiso 1 1 calc R . .
C2 C 0.0744(11) 0.0916(4) -0.0696(2) 0.095(4) Uani 1 1 d DU . .
H2 H 0.0404 0.0679 -0.0809 0.095 Uiso 1 1 calc R . .
C3 C 0.1250 0.1250 -0.0882(4) 0.092(5) Uani 1 2 d SDU . .
C4 C 0.0824(17) 0.1117(8) -0.1191(3) 0.076(6) Uani 0.50 1 d PDU . .
C5 C 0.1250 0.1250 -0.1488(4) 0.144(10) Uani 1 2 d SDU . .
C6 C 0.1250 0.1250 -0.1836(4) 0.076(5) Uani 1 2 d SDU . .
C7 C 0.0472(10) 0.1028(4) -0.2005(3) 0.086(4) Uani 1 1 d DU . .
H7 H -0.0049 0.0880 -0.1888 0.086 Uiso 1 1 calc R . .
C8 C 0.0486(10) 0.1030(5) -0.2353(3) 0.097(4) Uani 1 1 d DU . .
H8 H -0.0033 0.0879 -0.2469 0.097 Uiso 1 1 calc R . .
N2 N 0.1250 0.1250 -0.2530(4) 0.096(5) Uani 1 2 d SDU . .
N3 N -0.3725(10) -0.0600(4) 0.1629(3) 0.101(3) Uani 1 1 d U . .
N4 N -0.3580(9) 0.0360(4) 0.0864(3) 0.100(3) Uani 1 1 d U . .
Zn2 Zn -0.3457(2) -0.00990(9) 0.12489(15) 0.0754(13) Uani 0.50 1 d PU . .
C9 C -0.3733(16) 0.0108(7) 0.0548(5) 0.123(6) Uani 1 1 d . . .
H9A H -0.4427 0.0158 0.0472 0.123 Uiso 1 1 calc R . .
H9B H -0.3277 0.0235 0.0380 0.123 Uiso 1 1 calc R . .
C10 C -0.393(2) -0.0354(8) 0.1926(5) 0.178(11) Uani 1 1 d . . .
H10A H -0.4648 -0.0405 0.1978 0.178 Uiso 1 1 calc R . .
H10B H -0.3545 -0.0501 0.2103 0.178 Uiso 1 1 calc R . .

loop_
_atom_site_aniso_label
_atom_site_aniso_U_11
_atom_site_aniso_U_22
_atom_site_aniso_U_33
_atom_site_aniso_U_23
_atom_site_aniso_U_13
_atom_site_aniso_U_12
V1 0.0470(15) 0.0405(12) 0.106(2) -0.0107(12) 0.000 0.000
V2 0.0640(12) 0.0301(7) 0.0757(12) -0.0046(7) 0.0098(9) -0.0073(7)
V3 0.0747(17) 0.0259(10) 0.0496(12) 0.000 0.0119(11) 0.000
V4 0.0757(14) 0.0373(9) 0.0622(11) -0.0069(8) -0.0034(10) -0.0052(9)
As1 0.0741(9) 0.0540(7) 0.0749(8) -0.0077(6) 0.0332(7) -0.0099(6)
As2 0.0946(10) 0.0381(5) 0.0544(6) -0.0017(4) 0.0154(6) 0.0077(5)
V4' 0.069(9) 0.045(8) 0.050(8) -0.010(7) -0.005(7) 0.004(7)
As1' 0.087(9) 0.045(6) 0.060(7) 0.010(5) -0.018(6) -0.033(6)
As2' 0.037(7) 0.085(8) 0.052(7) -0.007(6) 0.009(6) 0.029(7)
Zn1 0.0877(13) 0.0363(7) 0.0428(8) 0.000 0.000 -0.0004(7)
O1 0.104(7) 0.059(4) 0.075(5) 0.000(4) 0.045(5) 0.004(4)
O2 0.096(6) 0.040(3) 0.077(5) 0.002(3) 0.011(4) -0.009(4)
O3 0.087(6) 0.043(3) 0.063(4) 0.005(3) 0.010(4) 0.004(3)
O4 0.077(5) 0.032(3) 0.061(4) -0.001(3) 0.002(3) -0.002(3)
O5 0.079(5) 0.037(3) 0.054(4) 0.002(3) 0.017(3) -0.001(3)
O6 0.077(5) 0.039(3) 0.089(5) -0.006(3) 0.029(4) -0.004(3)
O7 0.091(8) 0.021(4) 0.074(6) 0.000 0.006(5) 0.000
O8 0.060(5) 0.035(3) 0.086(5) 0.000(3) -0.002(4) -0.002(3)
O9 0.082(6) 0.048(4) 0.112(6) -0.002(4) 0.007(5) -0.019(4)
O10 0.132(8) 0.055(4) 0.094(6) -0.011(4) -0.036(6) -0.003(5)
O11 0.073(7) 0.088(7) 0.153(9) -0.025(6) 0.000 0.000
N1 0.112(11) 0.033(5) 0.051(6) 0.000 0.000 -0.003(6)
C1 0.096(7) 0.053(5) 0.056(5) -0.006(4) -0.012(5) -0.011(5)
C2 0.120(8) 0.081(7) 0.085(7) -0.015(6) -0.013(7) 0.009(6)
C3 0.109(10) 0.087(9) 0.079(8) 0.000 0.000 0.017(8)
C4 0.081(10) 0.066(9) 0.081(10) 0.004(8) -0.009(8) -0.001(8)
C5 0.145(13) 0.151(13) 0.136(12) 0.000 0.000 0.038(9)
C6 0.087(9) 0.079(8) 0.062(7) 0.000 0.000 0.016(7)
C7 0.104(8) 0.086(7) 0.069(6) 0.006(5) 0.003(6) -0.004(6)
C8 0.110(8) 0.088(7) 0.093(7) -0.013(6) -0.007(7) -0.008(6)
N2 0.112(9) 0.099(8) 0.077(7) 0.000 0.000 -0.006(7)
N3 0.120(8) 0.086(6) 0.098(7) 0.024(6) 0.010(6) 0.005(6)
N4 0.104(7) 0.095(6) 0.102(7) 0.002(6) -0.006(6) -0.012(6)
Zn2 0.098(4) 0.0649(13) 0.0630(13) -0.0030(17) 0.002(3) -0.0273(14)
C9 0.138(16) 0.111(14) 0.119(14) 0.001(11) 0.015(11) -0.003(11)
C10 0.31(4) 0.136(18) 0.092(13) 0.022(13) 0.046(16) 0.01(2)

loop_
_atom_type_symbol
_atom_type_description
_atom_type_scat_dispersion_real
_atom_type_scat_dispersion_imag
_atom_type_scat_source
C C 0.0033 0.0016 'International Tables Vol C Tables 4.2.6.8 and 6.1.1.4'
H H 0.0000 0.0000 'International Tables Vol C Tables 4.2.6.8 and 6.1.1.4'
N N 0.0061 0.0033 'International Tables Vol C Tables 4.2.6.8 and 6.1.1.4'
O O 0.0106 0.0060 'International Tables Vol C Tables 4.2.6.8 and 6.1.1.4'
V V 0.3005 0.5294 'International Tables Vol C Tables 4.2.6.8 and 6.1.1.4'
Zn Zn 0.2839 1.4301 'International Tables Vol C Tables 4.2.6.8 and 6.1.1.4'
As As 0.0499 2.0058 'International Tables Vol C Tables 4.2.6.8 and 6.1.1.4'

loop_
_geom_angle_atom_site_label_1
_geom_angle_atom_site_label_2
_geom_angle_atom_site_label_3
_geom_angle
_geom_angle_site_symmetry_1
_geom_angle_site_symmetry_3
_geom_angle_publ_flag
O11 V1 O8 107.2(2) . . ?
O11 V1 O8 107.2(2) . 8_544 ?
O8 V1 O8 145.5(4) . 8_544 ?
O11 V1 O6 106.2(2) . 8_544 ?
O8 V1 O6 91.7(3) . 8_544 ?
O8 V1 O6 78.8(3) 8_544 8_544 ?
O11 V1 O6 106.2(2) . . ?
O8 V1 O6 78.8(3) . . ?
O8 V1 O6 91.7(3) 8_544 . ?
O6 V1 O6 147.6(4) 8_544 . ?
O11 V1 V2 109.07(6) . 8_544 ?
O8 V1 V2 125.8(2) . 8_544 ?
O8 V1 V2 38.8(2) 8_544 8_544 ?
O6 V1 V2 40.1(2) 8_544 8_544 ?
O6 V1 V2 125.6(2) . 8_544 ?
O11 V1 V2 109.07(6) . . ?
O8 V1 V2 38.8(2) . . ?
O8 V1 V2 125.8(2) 8_544 . ?
O6 V1 V2 125.6(2) 8_544 . ?
O6 V1 V2 40.1(2) . . ?
V2 V1 V2 141.86(11) 8_544 . ?
O9 V2 O4 112.5(4) . . ?
O9 V2 O8 108.0(4) . . ?
O4 V2 O8 83.1(3) . . ?
O9 V2 O6 108.8(4) . . ?
O4 V2 O6 138.4(3) . . ?
O8 V2 O6 79.3(3) . . ?
O9 V2 O5 111.8(4) . 11_454 ?
O4 V2 O5 79.5(3) . 11_454 ?
O8 V2 O5 140.1(3) . 11_454 ?
O6 V2 O5 90.5(3) . 11_454 ?
O9 V2 V4' 113.5(6) . 11_454 ?
O4 V2 V4' 119.6(6) . 11_454 ?
O8 V2 V4' 116.2(5) . 11_454 ?
O6 V2 V4' 43.0(5) . 11_454 ?
O5 V2 V4' 48.1(5) 11_454 11_454 ?
O9 V2 V4 112.1(3) . . ?
O4 V2 V4 42.91(19) . . ?
O8 V2 V4 40.8(2) . . ?
O6 V2 V4 114.6(2) . . ?
O5 V2 V4 117.1(2) 11_454 . ?
V4' V2 V4 134.0(5) 11_454 . ?
O9 V2 V1 111.3(3) . . ?
O4 V2 V1 115.36(18) . . ?
O8 V2 V1 38.9(2) . . ?
O6 V2 V1 40.5(2) . . ?
O5 V2 V1 122.78(18) 11_454 . ?
V4' V2 V1 80.9(4) 11_454 . ?
V4 V2 V1 77.46(5) . . ?
O9 V2 V3 117.6(3) . . ?
O4 V2 V3 38.8(2) . . ?
O8 V2 V3 115.3(2) . . ?
O6 V2 V3 121.4(2) . . ?
O5 V2 V3 40.76(18) 11_454 . ?
V4' V2 V3 85.1(5) 11_454 . ?
V4 V2 V3 79.29(6) . . ?
V1 V2 V3 130.72(8) . . ?
O7 V3 O4 109.62(17) . . ?
O7 V3 O4 109.62(17) . 11_454 ?
O4 V3 O4 140.8(3) . 11_454 ?
O7 V3 O5 106.54(17) . . ?
O4 V3 O5 90.2(3) . . ?
O4 V3 O5 78.8(3) 11_454 . ?
O7 V3 O5 106.54(17) . 11_454 ?
O4 V3 O5 78.8(3) . 11_454 ?
O4 V3 O5 90.2(3) 11_454 11_454 ?
O5 V3 O5 146.9(3) . 11_454 ?
O7 V3 V2 111.96(4) . 11_454 ?
O4 V3 V2 122.3(2) . 11_454 ?
O4 V3 V2 38.2(2) 11_454 11_454 ?
O5 V3 V2 40.6(2) . 11_454 ?
O5 V3 V2 123.1(2) 11_454 11_454 ?
O7 V3 V2 111.96(4) . . ?
O4 V3 V2 38.2(2) . . ?
O4 V3 V2 122.3(2) 11_454 . ?
O5 V3 V2 123.1(2) . . ?
O5 V3 V2 40.6(2) 11_454 . ?
V2 V3 V2 136.08(9) 11_454 . ?
O10 V4 O8 109.7(5) . . ?
O10 V4 O4 108.0(4) . . ?
O8 V4 O4 81.8(3) . . ?
O10 V4 O3 110.7(5) . . ?
O8 V4 O3 139.6(3) . . ?
O4 V4 O3 87.4(3) . . ?
O10 V4 O2 108.6(4) . 8_544 ?
O8 V4 O2 87.5(3) . 8_544 ?
O4 V4 O2 143.4(3) . 8_544 ?
O3 V4 O2 78.3(3) . 8_544 ?
O10 V4 V2 110.1(4) . . ?
O8 V4 V2 41.2(2) . . ?
O4 V4 V2 41.2(2) . . ?
O3 V4 V2 121.9(2) . . ?
O2 V4 V2 123.6(2) 8_544 . ?
O10 V4 Zn1 116.5(4) . . ?
O8 V4 Zn1 117.22(19) . . ?
O4 V4 Zn1 118.5(2) . . ?
O3 V4 Zn1 38.92(18) . . ?
O2 V4 Zn1 39.4(3) 8_544 . ?
V2 V4 Zn1 133.45(7) . . ?
O2 As1 O1 102.3(4) . 11_454 ?
O2 As1 O6 98.0(3) . . ?
O1 As1 O6 98.8(3) 11_454 . ?
O3 As2 O1 99.5(3) . . ?
O3 As2 O5 99.1(3) . . ?
O1 As2 O5 98.1(4) . . ?
O1 V4' O6 124.3(17) . 11_454 ?
O1 V4' O5 112.7(12) . . ?
O6 V4' O5 97.2(10) 11_454 . ?
O1 V4' O2 95.8(12) . 11_454 ?
O6 V4' O2 81.5(8) 11_454 11_454 ?
O5 V4' O2 145.1(12) . 11_454 ?
O1 V4' O3 92.6(12) . . ?
O6 V4' O3 140.5(11) 11_454 . ?
O5 V4' O3 78.2(9) . . ?
O2 V4' O3 81.0(7) 11_454 . ?
O1 V4' V2 129.4(13) . 11_454 ?
O6 V4' V2 48.8(5) 11_454 11_454 ?
O5 V4' V2 49.1(5) . 11_454 ?
O2 V4' V2 124.7(8) 11_454 11_454 ?
O3 V4' V2 120.0(9) . 11_454 ?
O1 V4' Zn1 93.7(11) . . ?
O6 V4' Zn1 115.5(8) 11_454 . ?
O5 V4' Zn1 114.7(10) . . ?
O2 V4' Zn1 40.7(4) 11_454 . ?
O3 V4' Zn1 40.4(4) . . ?
V2 V4' Zn1 136.5(8) 11_454 . ?
O3 As1' O4 99.1(6) . . ?
O3 As1' O10 107.1(8) . . ?
O4 As1' O10 89.2(7) . . ?
O2 As2' O10 121.1(12) . 8_544 ?
O2 As2' O8 101.6(9) . 8_544 ?
O10 As2' O8 98.2(10) 8_544 8_544 ?
N1 Zn1 O3 107.3(2) . 14_445 ?
N1 Zn1 O3 107.3(2) . . ?
O3 Zn1 O3 145.4(4) 14_445 . ?
N1 Zn1 O2 105.6(2) . 8_544 ?
O3 Zn1 O2 93.6(3) 14_445 8_544 ?
O3 Zn1 O2 77.2(3) . 8_544 ?
N1 Zn1 O2 105.6(2) . 11_454 ?
O3 Zn1 O2 77.2(3) 14_445 11_454 ?
O3 Zn1 O2 93.6(3) . 11_454 ?
O2 Zn1 O2 148.8(4) 8_544 11_454 ?
N1 Zn1 V4' 112.1(4) . 14_445 ?
O3 Zn1 V4' 47.5(5) 14_445 14_445 ?
O3 Zn1 V4' 116.9(4) . 14_445 ?
O2 Zn1 V4' 46.1(4) 8_544 14_445 ?
O2 Zn1 V4' 119.4(5) 11_454 14_445 ?
N1 Zn1 V4' 112.1(4) . . ?
O3 Zn1 V4' 116.9(4) 14_445 . ?
O3 Zn1 V4' 47.5(5) . . ?
O2 Zn1 V4' 119.4(5) 8_544 . ?
O2 Zn1 V4' 46.1(4) 11_454 . ?
V4' Zn1 V4' 135.8(7) 14_445 . ?
N1 Zn1 V4 112.01(4) . 14_445 ?
O3 Zn1 V4 38.2(2) 14_445 14_445 ?
O3 Zn1 V4 124.2(2) . 14_445 ?
O2 Zn1 V4 125.2(2) 8_544 14_445 ?
O2 Zn1 V4 38.96(18) 11_454 14_445 ?
V4' Zn1 V4 82.6(4) 14_445 14_445 ?
V4' Zn1 V4 81.2(4) . 14_445 ?
N1 Zn1 V4 112.01(4) . . ?
O3 Zn1 V4 124.2(2) 14_445 . ?
O3 Zn1 V4 38.2(2) . . ?
O2 Zn1 V4 38.96(18) 8_544 . ?
O2 Zn1 V4 125.2(2) 11_454 . ?
V4' Zn1 V4 81.2(4) 14_445 . ?
V4' Zn1 V4 82.6(4) . . ?
V4 Zn1 V4 135.97(8) 14_445 . ?
V4' O1 As1 62.7(10) . 11_454 ?
V4' O1 As2 70.4(10) . . ?
As1 O1 As2 131.4(4) 11_454 . ?
As2' O2 As1 83.1(9) . . ?
As2' O2 V4 47.0(8) . 8_544 ?
As1 O2 V4 126.3(5) . 8_544 ?
As2' O2 Zn1 142.0(9) . 11_454 ?
As1 O2 Zn1 132.1(4) . 11_454 ?
V4 O2 Zn1 101.6(3) 8_544 11_454 ?
As2' O2 V4' 124.8(10) . 11_454 ?
As1 O2 V4' 46.7(6) . 11_454 ?
V4 O2 V4' 145.1(6) 8_544 11_454 ?
Zn1 O2 V4' 93.2(7) 11_454 11_454 ?
As1' O3 As2 67.6(6) . . ?
As1' O3 V4 57.7(6) . . ?
As2 O3 V4 122.9(4) . . ?
As1' O3 Zn1 150.9(7) . . ?
As2 O3 Zn1 134.0(4) . . ?
V4 O3 Zn1 102.8(3) . . ?
As1' O3 V4' 115.9(8) . . ?
As2 O3 V4' 51.6(5) . . ?
V4 O3 V4' 148.2(6) . . ?
Zn1 O3 V4' 92.1(6) . . ?
V2 O4 V3 103.0(3) . . ?
V2 O4 V4 95.9(3) . . ?
V3 O4 V4 148.5(4) . . ?
V2 O4 As1' 145.6(6) . . ?
V3 O4 As1' 111.2(5) . . ?
V4 O4 As1' 52.1(4) . . ?
As2 O5 V4' 58.0(6) . . ?
As2 O5 V2 137.9(4) . 11_454 ?
V4' O5 V2 82.8(7) . 11_454 ?
As2 O5 V3 122.9(4) . . ?
V4' O5 V3 150.3(7) . . ?
V2 O5 V3 98.6(3) 11_454 . ?
V4' O6 As1 54.7(7) 11_454 . ?
V4' O6 V2 88.3(7) 11_454 . ?
As1 O6 V2 137.8(4) . . ?
V4' O6 V1 153.2(8) 11_454 . ?
As1 O6 V1 122.8(3) . . ?
V2 O6 V1 99.4(4) . . ?
V4 O8 V2 98.0(3) . . ?
V4 O8 V1 147.9(4) . . ?
V2 O8 V1 102.2(4) . . ?
V4 O8 As2' 45.2(6) . 8_544 ?
V2 O8 As2' 139.4(7) . 8_544 ?
V1 O8 As2' 118.3(7) . 8_544 ?
V2 O9 Zn2 139.4(5) . . ?
V4 O10 As2' 51.1(6) . 8_544 ?
V4 O10 As1' 55.4(4) . . ?
As2' O10 As1' 102.9(7) 8_544 . ?
C1 N1 C1 118.2(12) 14_445 . ?
C1 N1 Zn1 120.9(6) 14_445 . ?
C1 N1 Zn1 120.9(6) . . ?
N1 C1 C2 120.4(11) . . ?
N1 C1 H1 119.8 . . ?
C2 C1 H1 119.8 . . ?
C1 C2 C3 122.9(13) . . ?
C1 C2 H2 118.5 . . ?
C3 C2 H2 118.5 . . ?
C2 C3 C2 115.0(16) . 14_445 ?
C2 C3 C4 148.3(13) . 14_445 ?
C2 C3 C4 95.2(9) 14_445 14_445 ?
C2 C3 C4 95.2(9) . . ?
C2 C3 C4 148.3(13) 14_445 . ?
C4 C3 C4 57.7(17) 14_445 . ?
C4 C4 C5 60.2(9) 14_445 . ?
C4 C4 C3 61.2(8) 14_445 . ?
C5 C4 C3 121.4(16) . . ?
C4 C5 C4 59.5(17) . 14_445 ?
C4 C5 C6 150.2(9) . . ?
C4 C5 C6 150.2(9) 14_445 . ?
C7 C6 C7 121.5(15) 14_445 . ?
C7 C6 C5 119.2(7) 14_445 . ?
C7 C6 C5 119.2(7) . . ?
C6 C7 C8 118.5(13) . . ?
C6 C7 H7 120.8 . . ?
C8 C7 H7 120.8 . . ?
N2 C8 C7 121.6(14) . . ?
N2 C8 H8 119.2 . . ?
C7 C8 H8 119.2 . . ?
C8 N2 C8 118.3(16) . 14_445 ?
C10 N3 Zn2 107.0(11) . . ?
C10 N3 Zn2 102.6(11) . 11_354 ?
Zn2 N3 Zn2 20.86(19) . 11_354 ?
C9 N4 Zn2 109.8(10) . . ?
C9 N4 Zn2 106.2(10) . 11_354 ?
Zn2 N4 Zn2 21.2(2) . 11_354 ?
Zn2 Zn2 N4 85.9(7) 11_354 . ?
Zn2 Zn2 N4 72.9(7) 11_354 11_354 ?
N4 Zn2 N4 97.1(7) . 11_354 ?
Zn2 Zn2 N3 80.0(7) 11_354 . ?
N4 Zn2 N3 165.6(5) . . ?
N4 Zn2 N3 81.6(5) 11_354 . ?
Zn2 Zn2 N3 79.1(7) 11_354 11_354 ?
N4 Zn2 N3 83.5(6) . 11_354 ?
N4 Zn2 N3 151.9(5) 11_354 11_354 ?
N3 Zn2 N3 90.9(7) . 11_354 ?
Zn2 Zn2 O9 174.4(10) 11_354 . ?
N4 Zn2 O9 98.2(4) . . ?
N4 Zn2 O9 102.7(4) 11_354 . ?
N3 Zn2 O9 96.0(4) . . ?
N3 Zn2 O9 105.0(4) 11_354 . ?
C10 C9 N4 113.5(16) 11_354 . ?
C10 C9 H9A 108.9 11_354 . ?
N4 C9 H9A 108.9 . . ?
C10 C9 H9B 108.9 11_354 . ?
N4 C9 H9B 108.9 . . ?
H9A C9 H9B 107.7 . . ?
C9 C10 N3 121.9(17) 11_354 . ?
C9 C10 H10A 106.8 11_354 . ?
N3 C10 H10A 106.8 . . ?
C9 C10 H10B 106.8 11_354 . ?
N3 C10 H10B 106.8 . . ?
H10A C10 H10B 106.7 . . ?

loop_
_geom_bond_atom_site_label_1
_geom_bond_atom_site_label_2
_geom_bond_distance
_geom_bond_site_symmetry_2
_geom_bond_publ_flag
V1 O11 1.592(14) . ?
V1 O8 1.923(7) . ?
V1 O8 1.923(7) 8_544 ?
V1 O6 1.968(8) 8_544 ?
V1 O6 1.968(8) . ?
V1 V2 2.9902(18) 8_544 ?
V1 V2 2.9902(18) . ?
V2 O9 1.618(8) . ?
V2 O4 1.907(7) . ?
V2 O8 1.919(7) . ?
V2 O6 1.953(7) . ?
V2 O5 1.978(7) 11_454 ?
V2 V4' 2.60(2) 11_454 ?
V2 V4 2.883(3) . ?
V2 V3 3.003(2) . ?
V3 O7 1.615(8) . ?
V3 O4 1.930(7) . ?
V3 O4 1.930(7) 11_454 ?
V3 O5 1.983(6) . ?
V3 O5 1.983(6) 11_454 ?
V3 V2 3.003(2) 11_454 ?
V4 O10 1.572(8) . ?
V4 O8 1.902(8) . ?
V4 O4 1.973(6) . ?
V4 O3 1.991(8) . ?
V4 O2 2.013(7) 8_544 ?
V4 Zn1 3.136(2) . ?
As1 O2 1.702(8) . ?
As1 O1 1.771(8) 11_454 ?
As1 O6 1.806(8) . ?
As2 O3 1.727(7) . ?
As2 O1 1.792(8) . ?
As2 O5 1.811(7) . ?
V4' O1 1.29(2) . ?
V4' O6 1.77(2) 11_454 ?
V4' O5 1.95(2) . ?
V4' O2 2.25(2) 11_454 ?
V4' O3 2.30(2) . ?
V4' V2 2.60(2) 11_454 ?
V4' Zn1 3.11(2) . ?
As1' O3 1.557(12) . ?
As1' O4 2.020(14) . ?
As1' O10 2.077(17) . ?
As2' O2 1.533(17) . ?
As2' O10 1.82(2) 8_544 ?
As2' O8 1.946(18) 8_544 ?
Zn1 N1 1.982(11) . ?
Zn1 O3 2.021(6) 14_445 ?
Zn1 O3 2.021(6) . ?
Zn1 O2 2.034(9) 8_544 ?
Zn1 O2 2.034(9) 11_454 ?
Zn1 V4' 3.11(2) 14_445 ?
Zn1 V4 3.136(2) 14_445 ?
O1 As1 1.771(8) 11_454 ?
O2 V4 2.013(7) 8_544 ?
O2 Zn1 2.034(9) 11_454 ?
O2 V4' 2.25(2) 11_454 ?
O5 V2 1.978(7) 11_454 ?
O6 V4' 1.77(2) 11_454 ?
O8 As2' 1.946(18) 8_544 ?
O9 Zn2 2.168(10) . ?
O10 As2' 1.82(2) 8_544 ?
N1 C1 1.374(8) 14_445 ?
N1 C1 1.374(8) . ?
C1 C2 1.379(9) . ?
C1 H1 0.9300 . ?
C2 C3 1.384(9) . ?
C2 H2 0.9300 . ?
C3 C2 1.384(9) 14_445 ?
C3 C4 1.404(10) 14_445 ?
C3 C4 1.404(10) . ?
C4 C4 1.35(4) 14_445 ?
C4 C5 1.364(10) . ?
C5 C4 1.364(10) 14_445 ?
C5 C6 1.389(10) . ?
C6 C7 1.379(9) 14_445 ?
C6 C7 1.379(9) . ?
C7 C8 1.388(9) . ?
C7 H7 0.9300 . ?
C8 N2 1.381(9) . ?
C8 H8 0.9300 . ?
N2 C8 1.381(9) 14_445 ?
N3 C10 1.41(2) . ?
N3 Zn2 2.122(12) . ?
N3 Zn2 2.128(12) 11_354 ?
N4 C9 1.47(2) . ?
N4 Zn2 2.032(13) . ?
N4 Zn2 2.121(13) 11_354 ?
Zn2 Zn2 0.769(6) 11_354 ?
Zn2 N4 2.121(13) 11_354 ?
Zn2 N3 2.128(12) 11_354 ?
C9 C10 1.35(3) 11_354 ?
C9 H9A 0.9700 . ?
C9 H9B 0.9700 . ?
C10 C9 1.35(3) 11_354 ?
C10 H10A 0.9700 . ?
C10 H10B 0.9700 . ?
